data_2211820
loop_
_publ_author_name
'Lee, Uk'
'Joo, Hea-Chung'

_publ_section_title
;
 Hemiheptapotassium heminonahydrogen \a-hexamolybdoplatinate(IV)
 5.5-hydrate
;
_journal_coeditor_code HB2204
_journal_issue 1
_journal_name_full 'Acta Crystallographica Section E'
_journal_page_first i11
_journal_page_last i13
_journal_paper_doi 10.1107/S1600536806054055
_journal_volume 63
_journal_year 2007
_chemical_formula_iupac 'K3.5 [H4.5 Pt Mo6 O24] , 5.5H2 O'
_chemical_formula_moiety '3.5K + , H4.5 Pt Mo6 O24 3.5- , 5.5H2 O'
_chemical_formula_sum 'H15.5 K3.5 Mo6 O29.5 Pt'
_chemical_formula_weight 1395.20
_chemical_name_systematic
;
Hemiheptapotassiumheminonahydrogen \a-hexamolybdoplatinate(IV)
5.5-hydrate
;
_space_group_IT_number 2
_symmetry_cell_setting triclinic
_symmetry_space_group_name_Hall '-P 1'
_symmetry_space_group_name_H-M 'P -1'
_atom_sites_solution_hydrogens geom
_atom_sites_solution_primary direct
_atom_sites_solution_secondary difmap
_audit_creation_method SHELXL97
_cell_angle_alpha 68.720(10)
_cell_angle_beta 69.33(2)
_cell_angle_gamma 83.634(8)
_cell_formula_units_Z 2
_cell_length_a 10.104(2)
_cell_length_b 12.214(2)
_cell_length_c 12.419(2)
_cell_measurement_reflns_used 27
_cell_measurement_temperature 298(2)
_cell_measurement_theta_max 10.3
_cell_measurement_theta_min 9.7
_cell_volume 1335.9(5)
_computing_cell_refinement 'X-RED (Stoe & Cie, 1996)'
_computing_data_collection 'STADI4 (Stoe & Cie, 1996)'
_computing_data_reduction X-RED
_computing_molecular_graphics 'ORTEP-3 (Farrugia, 1997)'
_computing_publication_material SHELXL97
_computing_structure_refinement 'SHELXL97 (Sheldrick, 1997)'
_computing_structure_solution 'SHELXS97 (Sheldrick, 1997)'
_diffrn_ambient_temperature 298(2)
_diffrn_measured_fraction_theta_full 0.995
_diffrn_measured_fraction_theta_max 0.995
_diffrn_measurement_device_type 'Stoe STADI4'
_diffrn_measurement_method \w/2\q
_diffrn_radiation_monochromator graphite
_diffrn_radiation_source 'fine-focus sealed tube'
_diffrn_radiation_type MoK\a
_diffrn_radiation_wavelength 0.71069
_diffrn_reflns_av_R_equivalents 0.0000
_diffrn_reflns_av_sigmaI/netI 0.0336
_diffrn_reflns_limit_h_max 13
_diffrn_reflns_limit_h_min -12
_diffrn_reflns_limit_k_max 15
_diffrn_reflns_limit_k_min -14
_diffrn_reflns_limit_l_max 16
_diffrn_reflns_limit_l_min 0
_diffrn_reflns_number 6100
_diffrn_reflns_theta_full 27.49
_diffrn_reflns_theta_max 27.49
_diffrn_reflns_theta_min 1.79
_diffrn_standards_decay_% 3.2
_diffrn_standards_interval_time 60
_diffrn_standards_number 3
_exptl_absorpt_coefficient_mu 8.600
_exptl_absorpt_correction_T_max 0.404
_exptl_absorpt_correction_T_min 0.282
_exptl_absorpt_correction_type numerical
_exptl_absorpt_process_details '(X-SHAPE; Stoe & Cie, 1996)'
_exptl_crystal_colour 'pale yellow'
_exptl_crystal_density_diffrn 3.468
_exptl_crystal_density_method 'not measured'
_exptl_crystal_description block
_exptl_crystal_F_000 1296
_exptl_crystal_size_max 0.25
_exptl_crystal_size_mid 0.13
_exptl_crystal_size_min 0.13
_refine_diff_density_max 1.610
_refine_diff_density_min -2.473
_refine_ls_extinction_method none
_refine_ls_goodness_of_fit_ref 1.110
_refine_ls_hydrogen_treatment mixed
_refine_ls_matrix_type full
_refine_ls_number_parameters 376
_refine_ls_number_reflns 6100
_refine_ls_number_restraints 13
_refine_ls_restrained_S_all 1.110
_refine_ls_R_factor_all 0.0596
_refine_ls_R_factor_gt 0.0435
_refine_ls_shift/su_max 0.000
_refine_ls_shift/su_mean 0.000
_refine_ls_structure_factor_coef Fsqd
_refine_ls_weighting_details 'calc w = 1/[\s^2^(Fo^2^)+(0.0558P)^2^+7.7029P] where P=(Fo^2^+2Fc^2^)/3'
_refine_ls_weighting_scheme calc
_refine_ls_wR_factor_gt 0.1022
_refine_ls_wR_factor_ref 0.1160
_reflns_number_gt 5081
_reflns_number_total 6100
_reflns_threshold_expression I>2\s(I)
_cod_data_source_file hb2204.cif
_cod_data_source_block I
_cod_original_formula_sum 'H15.50 K3.50 Mo6 O29.50 Pt'
_cod_database_code 2211820
_cod_database_fobs_code 2211820

loop_
_symmetry_equiv_pos_as_xyz
'x, y, z'
'-x, -y, -z'

loop_
_atom_site_type_symbol
_atom_site_label
_atom_site_fract_x
_atom_site_fract_y
_atom_site_fract_z
_atom_site_U_iso_or_equiv
_atom_site_adp_type
_atom_site_calc_flag
_atom_site_refinement_flags
_atom_site_occupancy
Pt Pt 0.37132(3) 0.21362(3) 0.49688(3) 0.01519(10) Uani d . 1
Mo Mo1 0.70262(8) 0.22561(6) 0.32561(7) 0.02016(16) Uani d . 1
Mo Mo2 0.46830(8) 0.31782(6) 0.19231(7) 0.02202(16) Uani d . 1
Mo Mo3 0.12439(8) 0.31257(6) 0.35754(7) 0.02189(17) Uani d . 1
Mo Mo4 0.02232(8) 0.22410(6) 0.66433(7) 0.02156(16) Uani d . 1
Mo Mo5 0.26851(8) 0.14295(7) 0.79844(7) 0.02217(17) Uani d . 1
Mo Mo6 0.61037(8) 0.14385(6) 0.62527(7) 0.01950(16) Uani d . 1
K K1 0.0815(4) 0.4284(3) 0.8474(3) 0.0600(8) Uani d . 1
K K2 0.0000 0.0000 0.5000 0.0634(13) Uani d S 1
K K3 0.5898(4) 0.3666(3) 0.8334(3) 0.0658(9) Uani d . 1
K K4 0.2515(4) 0.0874(3) 0.1262(3) 0.0616(8) Uani d . 1
O O1C 0.5130(6) 0.3213(5) 0.3531(5) 0.0194(12) Uani d . 1
O O2C 0.3152(6) 0.1884(5) 0.3674(5) 0.0175(11) Uani d D 1
H H2 0.311(9) 0.107(6) 0.374(8) 0.007(19) Uiso d D 1
O O3C 0.2078(6) 0.3277(5) 0.5007(6) 0.0205(12) Uani d . 1
H H3 0.2264 0.4070 0.4950 0.031 Uiso calc R 1
O O4C 0.2229(6) 0.1077(5) 0.6457(6) 0.0197(12) Uani d D 1
H H4 0.209(10) 0.028(6) 0.657(9) 0.02(2) Uiso d D 1
O O5C 0.4250(6) 0.2397(5) 0.6256(5) 0.0181(11) Uani d . 1
O O6C 0.5310(6) 0.1022(5) 0.4931(6) 0.0216(12) Uani d . 1
H H6 0.5185 0.0209 0.5010 0.032 Uiso calc PR 0.50
O O7B 0.6102(6) 0.1943(5) 0.2231(6) 0.0244(13) Uani d . 1
O O8B 0.2979(6) 0.4012(5) 0.2462(6) 0.0231(13) Uani d . 1
O O9B 0.0277(7) 0.1996(5) 0.5170(6) 0.0266(14) Uani d . 1
O O10B 0.1292(6) 0.2518(5) 0.7554(6) 0.0249(13) Uani d . 1
O O11B 0.4386(7) 0.0353(5) 0.7594(6) 0.0247(13) Uani d D 1
H H11 0.412(12) -0.045(7) 0.784(10) 0.04(3) Uiso d D 1
O O12B 0.7096(7) 0.2513(5) 0.4718(6) 0.0238(13) Uani d . 1
O O13T 0.8124(7) 0.1033(5) 0.3353(6) 0.0270(14) Uani d . 1
O O14T 0.8105(7) 0.3422(6) 0.2182(6) 0.0306(14) Uani d . 1
O O15T 0.5753(7) 0.4367(6) 0.0938(7) 0.0368(17) Uani d . 1
O O16T 0.4227(8) 0.2594(6) 0.1023(6) 0.0333(15) Uani d . 1
O O17T 0.0115(7) 0.4270(6) 0.3519(7) 0.0345(16) Uani d . 1
O O18T 0.0963(8) 0.2410(6) 0.2706(7) 0.0338(16) Uani d . 1
O O19T -0.0886(7) 0.3399(6) 0.6659(7) 0.0348(16) Uani d . 1
O O20T -0.0754(7) 0.1034(6) 0.7700(7) 0.0352(16) Uani d . 1
O O21T 0.1679(7) 0.0221(6) 0.9065(7) 0.0379(17) Uani d . 1
O O22T 0.3255(8) 0.2042(7) 0.8782(7) 0.0365(17) Uani d . 1
O O23T 0.6401(7) 0.1968(6) 0.7243(6) 0.0294(14) Uani d . 1
O O24T 0.7148(7) 0.0177(5) 0.6336(6) 0.0253(13) Uani d . 1
O O25W 0.0169(11) 0.1861(11) 1.0659(10) 0.084(4) Uani d D 1
H H25A -0.0540 0.1974 1.1375 0.126 Uiso calc RD 1
H H25B -0.0225 0.1317 1.0440 0.126 Uiso calc RD 1
O O26W 0.7586(16) 0.2305(14) 0.9588(11) 0.132(7) Uani d D 1
H H26A 0.7680 0.2651 1.0139 0.199 Uiso d RD 1
H H26B 0.7161 0.1535 1.0050 0.199 Uiso d RD 1
O O27W 0.3763(12) 0.4654(8) 0.6734(10) 0.072(3) Uani d D 1
H H27A 0.3951 0.5484 0.6259 0.109 Uiso calc RD 1
H H27B 0.3905 0.4236 0.6172 0.109 Uiso calc RD 1
O O28W 0.1494(9) 0.4480(8) 1.0326(8) 0.057(2) Uani d D 1
H H28A 0.2377 0.4918 1.0006 0.086 Uiso calc RD 1
H H28B 0.1591 0.3710 1.0896 0.086 Uiso calc RD 1
O O29W 0.7152(8) 0.4609(6) 0.5437(8) 0.046(2) Uani d D 1
H H29A 0.7397 0.3956 0.5153 0.069 Uiso d RD 1
H H29B 0.7983 0.5084 0.5169 0.069 Uiso d RD 1
O O30W 0.5000 0.0000 0.0000 0.194(16) Uani d S 1

loop_
_atom_site_aniso_label
_atom_site_aniso_U_11
_atom_site_aniso_U_22
_atom_site_aniso_U_33
_atom_site_aniso_U_12
_atom_site_aniso_U_13
_atom_site_aniso_U_23
Pt 0.01506(16) 0.01510(15) 0.01637(16) 0.00203(10) -0.00603(12) -0.00636(11)
Mo1 0.0183(3) 0.0189(3) 0.0240(4) 0.0033(3) -0.0073(3) -0.0090(3)
Mo2 0.0234(4) 0.0240(4) 0.0181(4) -0.0002(3) -0.0081(3) -0.0054(3)
Mo3 0.0218(4) 0.0222(3) 0.0256(4) 0.0037(3) -0.0130(3) -0.0088(3)
Mo4 0.0172(3) 0.0221(3) 0.0248(4) 0.0014(3) -0.0062(3) -0.0087(3)
Mo5 0.0222(4) 0.0262(4) 0.0176(4) 0.0033(3) -0.0058(3) -0.0088(3)
Mo6 0.0206(4) 0.0174(3) 0.0246(4) 0.0041(3) -0.0113(3) -0.0094(3)
K1 0.090(2) 0.0467(15) 0.068(2) 0.0229(15) -0.0450(18) -0.0361(15)
K2 0.0331(19) 0.047(2) 0.116(4) -0.0035(16) -0.005(2) -0.053(2)
K3 0.110(3) 0.0397(14) 0.0522(18) 0.0027(16) -0.0288(19) -0.0200(13)
K4 0.085(2) 0.0612(17) 0.0368(15) -0.0330(16) -0.0197(15) -0.0054(13)
O1C 0.013(3) 0.020(3) 0.021(3) -0.003(2) -0.006(2) -0.001(2)
O2C 0.023(3) 0.016(3) 0.016(3) 0.003(2) -0.009(2) -0.007(2)
O3C 0.016(3) 0.018(3) 0.024(3) 0.008(2) -0.010(2) -0.003(2)
O4C 0.019(3) 0.015(3) 0.023(3) -0.002(2) -0.005(2) -0.005(2)
O5C 0.014(3) 0.022(3) 0.020(3) 0.004(2) -0.008(2) -0.007(2)
O6C 0.020(3) 0.020(3) 0.026(3) 0.009(2) -0.011(3) -0.008(2)
O7B 0.018(3) 0.029(3) 0.028(3) 0.005(2) -0.008(3) -0.013(3)
O8B 0.026(3) 0.021(3) 0.023(3) 0.005(2) -0.011(3) -0.007(2)
O9B 0.025(3) 0.025(3) 0.035(4) -0.002(2) -0.012(3) -0.014(3)
O10B 0.022(3) 0.030(3) 0.029(3) 0.006(3) -0.010(3) -0.018(3)
O11B 0.023(3) 0.021(3) 0.030(3) 0.002(2) -0.011(3) -0.007(3)
O12B 0.026(3) 0.019(3) 0.027(3) -0.003(2) -0.006(3) -0.010(2)
O13T 0.023(3) 0.023(3) 0.034(4) 0.002(2) -0.006(3) -0.012(3)
O14T 0.027(3) 0.025(3) 0.034(4) -0.003(3) -0.006(3) -0.007(3)
O15T 0.028(4) 0.037(4) 0.031(4) -0.004(3) -0.005(3) 0.001(3)
O16T 0.034(4) 0.046(4) 0.030(4) 0.005(3) -0.015(3) -0.022(3)
O17T 0.031(4) 0.034(4) 0.042(4) 0.013(3) -0.020(3) -0.013(3)
O18T 0.035(4) 0.036(4) 0.039(4) 0.000(3) -0.018(3) -0.018(3)
O19T 0.033(4) 0.030(3) 0.043(4) 0.013(3) -0.016(3) -0.015(3)
O20T 0.027(4) 0.034(4) 0.038(4) -0.001(3) -0.008(3) -0.009(3)
O21T 0.031(4) 0.035(4) 0.031(4) 0.000(3) 0.001(3) -0.004(3)
O22T 0.046(4) 0.046(4) 0.032(4) 0.017(3) -0.022(3) -0.027(3)
O23T 0.030(3) 0.031(3) 0.037(4) 0.004(3) -0.015(3) -0.020(3)
O24T 0.021(3) 0.024(3) 0.029(3) 0.005(2) -0.006(3) -0.011(3)
O25W 0.062(7) 0.122(10) 0.065(7) -0.007(7) 0.011(6) -0.058(7)
O26W 0.153(14) 0.148(13) 0.053(7) 0.096(11) -0.012(8) -0.035(8)
O27W 0.081(7) 0.043(5) 0.092(8) -0.007(5) -0.013(6) -0.034(5)
O28W 0.041(5) 0.066(6) 0.047(5) -0.007(4) -0.014(4) 0.002(4)
O29W 0.041(4) 0.030(4) 0.075(6) -0.001(3) -0.023(4) -0.022(4)
O30W 0.24(3) 0.27(3) 0.084(15) 0.21(3) -0.112(18) -0.081(18)

loop_
_atom_type_symbol
_atom_type_description
_atom_type_scat_dispersion_real
_atom_type_scat_dispersion_imag
_atom_type_scat_source
K K 0.2009 0.2494 'International Tables Vol C Tables 4.2.6.8 and 6.1.1.4'
Pt Pt -1.7033 8.3905 'International Tables Vol C Tables 4.2.6.8 and 6.1.1.4'
Mo Mo -1.6832 0.6857 'International Tables Vol C Tables 4.2.6.8 and 6.1.1.4'
O O 0.0106 0.0060 'International Tables Vol C Tables 4.2.6.8 and 6.1.1.4'
H H 0.0000 0.0000 'International Tables Vol C Tables 4.2.6.8 and 6.1.1.4'

loop_
_geom_angle_atom_site_label_1
_geom_angle_atom_site_label_2
_geom_angle_atom_site_label_3
_geom_angle_site_symmetry_1
_geom_angle_site_symmetry_3
_geom_angle
_geom_angle_publ_flag
O1C Pt O6C . . 83.5(2) ?
O1C Pt O5C . . 97.4(2) ?
O6C Pt O5C . . 83.5(2) ?
O1C Pt O2C . . 82.7(2) ?
O6C Pt O2C . . 97.2(2) ?
O5C Pt O2C . . 179.4(2) ?
O1C Pt O4C . . 178.1(2) ?
O6C Pt O4C . . 98.1(2) ?
O5C Pt O4C . . 81.9(2) ?
O2C Pt O4C . . 98.0(2) ?
O1C Pt O3C . . 96.5(2) ?
O6C Pt O3C . . 180.0(3) ?
O5C Pt O3C . . 96.5(2) ?
O2C Pt O3C . . 82.8(2) ?
O4C Pt O3C . . 81.9(2) ?
O14T Mo1 O13T . . 105.0(3) ?
O14T Mo1 O12B . . 96.7(3) ?
O13T Mo1 O12B . . 96.7(3) ?
O14T Mo1 O7B . . 99.9(3) ?
O13T Mo1 O7B . . 96.2(3) ?
O12B Mo1 O7B . . 155.6(3) ?
O14T Mo1 O1C . . 96.3(3) ?
O13T Mo1 O1C . . 158.4(3) ?
O12B Mo1 O1C . . 84.7(2) ?
O7B Mo1 O1C . . 75.8(2) ?
O14T Mo1 O6C . . 165.8(3) ?
O13T Mo1 O6C . . 86.8(3) ?
O12B Mo1 O6C . . 73.6(2) ?
O7B Mo1 O6C . . 86.5(2) ?
O1C Mo1 O6C . . 72.9(2) ?
O15T Mo2 O16T . . 106.3(4) ?
O15T Mo2 O8B . . 98.0(3) ?
O16T Mo2 O8B . . 100.6(3) ?
O15T Mo2 O7B . . 101.2(3) ?
O16T Mo2 O7B . . 92.7(3) ?
O8B Mo2 O7B . . 152.5(3) ?
O15T Mo2 O1C . . 93.2(3) ?
O16T Mo2 O1C . . 158.0(3) ?
O8B Mo2 O1C . . 86.2(2) ?
O7B Mo2 O1C . . 73.4(2) ?
O15T Mo2 O2C . . 161.8(3) ?
O16T Mo2 O2C . . 90.8(3) ?
O8B Mo2 O2C . . 72.1(2) ?
O7B Mo2 O2C . . 83.9(2) ?
O1C Mo2 O2C . . 71.3(2) ?
O17T Mo3 O18T . . 106.7(3) ?
O17T Mo3 O9B . . 101.6(3) ?
O18T Mo3 O9B . . 97.4(3) ?
O17T Mo3 O8B . . 98.2(3) ?
O18T Mo3 O8B . . 101.5(3) ?
O9B Mo3 O8B . . 147.2(3) ?
O17T Mo3 O3C . . 98.3(3) ?
O18T Mo3 O3C . . 154.0(3) ?
O9B Mo3 O3C . . 70.0(2) ?
O8B Mo3 O3C . . 81.6(2) ?
O17T Mo3 O2C . . 165.6(3) ?
O18T Mo3 O2C . . 85.5(3) ?
O9B Mo3 O2C . . 84.0(2) ?
O8B Mo3 O2C . . 71.3(2) ?
O3C Mo3 O2C . . 70.97(19) ?
O20T Mo4 O19T . . 105.8(3) ?
O20T Mo4 O9B . . 98.6(3) ?
O19T Mo4 O9B . . 102.1(3) ?
O20T Mo4 O10B . . 101.1(3) ?
O19T Mo4 O10B . . 97.6(3) ?
O9B Mo4 O10B . . 147.2(3) ?
O20T Mo4 O3C . . 156.9(3) ?
O19T Mo4 O3C . . 96.4(3) ?
O9B Mo4 O3C . . 70.0(2) ?
O10B Mo4 O3C . . 82.0(3) ?
O20T Mo4 O4C . . 88.8(3) ?
O19T Mo4 O4C . . 163.3(3) ?
O9B Mo4 O4C . . 83.2(2) ?
O10B Mo4 O4C . . 71.2(2) ?
O3C Mo4 O4C . . 70.3(2) ?
O22T Mo5 O21T . . 105.6(4) ?
O22T Mo5 O10B . . 101.5(3) ?
O21T Mo5 O10B . . 102.5(3) ?
O22T Mo5 O11B . . 98.4(3) ?
O21T Mo5 O11B . . 89.7(3) ?
O10B Mo5 O11B . . 152.8(3) ?
O22T Mo5 O5C . . 92.6(3) ?
O21T Mo5 O5C . . 155.5(3) ?
O10B Mo5 O5C . . 89.4(2) ?
O11B Mo5 O5C . . 71.2(2) ?
O22T Mo5 O4C . . 163.6(3) ?
O21T Mo5 O4C . . 90.7(3) ?
O10B Mo5 O4C . . 72.9(2) ?
O11B Mo5 O4C . . 82.9(2) ?
O5C Mo5 O4C . . 72.2(2) ?
O23T Mo6 O24T . . 103.9(3) ?
O23T Mo6 O12B . . 102.9(3) ?
O24T Mo6 O12B . . 103.0(3) ?
O23T Mo6 O5C . . 93.0(3) ?
O24T Mo6 O5C . . 155.2(3) ?
O12B Mo6 O5C . . 90.5(2) ?
O23T Mo6 O11B . . 94.4(3) ?
O24T Mo6 O11B . . 88.4(3) ?
O12B Mo6 O11B . . 156.2(3) ?
O5C Mo6 O11B . . 72.0(2) ?
O23T Mo6 O6C . . 167.3(3) ?
O24T Mo6 O6C . . 88.6(3) ?
O12B Mo6 O6C . . 76.3(2) ?
O5C Mo6 O6C . . 74.4(2) ?
O11B Mo6 O6C . . 83.3(2) ?
O10B K1 O28W . . 130.2(3) ?
O10B K1 O14T . 2_666 138.7(2) ?
O14T K1 O17T 2_666 2_566 74.8(2) ?
O10B K1 O28W . 2_567 140.4(3) ?
O10B K1 O27W . . 74.3(2) ?
O28W K1 O27W . . 94.4(3) ?
O10B K1 O25W . . 70.9(2) ?
O28W K1 O25W . . 71.3(3) ?
O27W K1 O25W . . 115.6(3) ?
O9B K2 O9B 2_556 . 180.00(4) ?
O9B K2 O24T 2_556 2_656 84.16(19) ?
O24T K2 O24T 2_656 1_455 180.0 ?
O9B K2 O13T 2_556 1_455 87.04(18) ?
O9B K2 O18T 2_556 . 124.60(19) ?
O9B K2 O18T . . 55.40(19) ?
O24T K2 O18T 2_656 . 71.91(18) ?
O13T K2 O18T 2_656 2_556 60.49(17) ?
O18T K2 O18T . 2_556 180.0(2) ?
O26W K3 O23T . . 83.7(4) ?
O26W K3 O8B . 2_666 103.0(5) ?
O23T K3 O8B . 2_666 133.1(2) ?
O26W K3 O15T . 2_666 121.1(3) ?
O23T K3 O15T . 2_666 153.2(2) ?
O8B K3 O16T 2_666 1_556 116.1(2) ?
O15T K3 O16T 2_666 1_556 74.2(2) ?
O26W K3 O29W . . 117.8(3) ?
O23T K3 O29W . . 64.4(2) ?
O15T K3 O19T 2_666 1_655 134.6(2) ?
O16T K3 O19T 1_556 1_655 133.9(2) ?
O29W K3 O19T . 1_655 53.4(2) ?
O26W K3 O22T . . 108.7(4) ?
O23T K3 O22T . . 60.75(19) ?
O23T K3 O27W . . 82.2(2) ?
O8B K3 O27W 2_666 . 90.6(2) ?
O29W K3 O27W . . 60.2(2) ?
O22T K3 O27W . . 59.2(2) ?
O20T K4 O16T 2_556 . 160.6(2) ?
O20T K4 O22T 2_556 1_554 118.5(2) ?
O16T K4 O25W . 1_554 110.0(3) ?
O22T K4 O25W 1_554 1_554 69.7(3) ?
O20T K4 O30W 2_556 . 101.34(18) ?
O16T K4 O30W . . 85.12(17) ?
O25W K4 O24T 1_554 2_656 129.7(3) ?
O30W K4 O24T . 2_656 95.77(16) ?
O20T K4 O18T 2_556 . 102.2(2) ?
O16T K4 O18T . . 67.7(2) ?
Pt O1C Mo1 . . 105.6(2) ?
Pt O1C Mo2 . . 105.2(2) ?
Mo1 O1C Mo2 . . 96.5(2) yes
Pt O2C Mo2 . . 100.7(2) ?
Pt O2C Mo3 . . 102.9(2) ?
Mo2 O2C Mo3 . . 92.7(2) yes
Pt O3C Mo4 . . 104.5(2) ?
Pt O3C Mo3 . . 103.3(3) ?
Mo4 O3C Mo3 . . 94.3(2) yes
Pt O4C Mo5 . . 100.2(2) ?
Pt O4C Mo4 . . 103.3(2) ?
Mo5 O4C Mo4 . . 92.3(2) yes
Pt O5C Mo6 . . 104.0(2) ?
Pt O5C Mo5 . . 105.5(3) ?
Mo6 O5C Mo5 . . 104.3(2) yes
Pt O6C Mo6 . . 97.6(2) ?
Pt O6C Mo1 . . 98.0(2) ?
Mo6 O6C Mo1 . . 91.0(2) yes
Mo1 O7B Mo2 . . 109.0(3) yes
Mo2 O8B Mo3 . . 119.4(3) yes
Mo3 O9B Mo4 . . 119.9(3) yes
Mo5 O10B Mo4 . . 120.0(3) yes
Mo5 O11B Mo6 . . 107.4(3) yes
Mo6 O12B Mo1 . . 117.2(3) yes

loop_
_geom_bond_atom_site_label_1
_geom_bond_atom_site_label_2
_geom_bond_site_symmetry_2
_geom_bond_distance
_geom_bond_publ_flag
Pt O1C . 1.969(6) yes
Pt O5C . 1.992(6) yes
Pt O6C . 1.990(5) yes
Pt O2C . 2.011(6) yes
Pt O3C . 2.039(5) yes
Pt O4C . 2.019(6) yes
Mo1 O1C . 2.118(6) yes
Mo1 O6C . 2.316(6) yes
Mo1 O7B . 1.977(6) yes
Mo1 O12B . 1.977(6) yes
Mo1 O13T . 1.753(6) yes
Mo1 O14T . 1.713(7) yes
Mo2 O1C . 2.212(6) yes
Mo2 O2C . 2.300(6) yes
Mo2 O7B . 1.991(6) yes
Mo2 O8B . 1.934(6) yes
Mo2 O15T . 1.703(7) yes
Mo2 O16T . 1.728(7) yes
Mo3 O2C . 2.327(5) yes
Mo3 O3C . 2.288(6) yes
Mo3 O8B . 1.945(6) yes
Mo3 O9B . 1.931(7) yes
Mo3 O17T . 1.700(6) yes
Mo3 O18T . 1.722(7) yes
Mo4 O3C . 2.283(6) yes
Mo4 O4C . 2.335(6) yes
Mo4 O9B . 1.940(7) yes
Mo4 O10B . 1.944(6) yes
Mo4 O19T . 1.706(6) yes
Mo4 O20T . 1.696(7) yes
Mo5 O4C . 2.291(6) yes
Mo5 O5C . 2.164(6) yes
Mo5 O10B . 1.907(6) yes
Mo5 O11B . 2.071(6) yes
Mo5 O21T . 1.716(7) yes
Mo5 O22T . 1.705(7) yes
Mo6 O5C . 2.095(5) yes
Mo6 O6C . 2.285(6) yes
Mo6 O11B . 2.100(7) yes
Mo6 O12B . 1.868(6) yes
Mo6 O23T . 1.704(6) yes
Mo6 O24T . 1.760(6) yes
K1 O10B . 2.714(6) ?
K1 O28W . 2.715(10) ?
K1 O14T 2_666 2.845(7) ?
K1 O17T 2_566 2.869(7) ?
K1 O28W 2_567 2.887(10) ?
K1 O27W . 2.965(11) ?
K1 O25W . 3.146(13) ?
K1 K1 2_567 4.460(6) ?
K1 K4 1_556 4.943(4) ?
K2 O9B 2_556 2.575(6) ?
K2 O9B . 2.575(6) ?
K2 O24T 2_656 2.802(6) ?
K2 O24T 1_455 2.802(6) ?
K2 O13T 1_455 3.115(7) ?
K2 O13T 2_656 3.115(7) ?
K2 O18T . 3.213(8) ?
K2 O18T 2_556 3.213(8) ?
K2 Mo3 2_556 3.7251(10) ?
K2 Mo4 2_556 4.0280(9) ?
K3 O26W . 2.732(14) ?
K3 O23T . 2.777(7) ?
K3 O8B 2_666 2.863(7) ?
K3 O15T 2_666 2.999(8) ?
K3 O16T 1_556 3.008(8) ?
K3 O29W . 3.158(10) ?
K3 O19T 1_655 3.237(8) ?
K3 O22T . 3.272(9) ?
K3 O27W . 3.282(12) ?
K3 Mo2 2_666 3.747(3) ?
K3 Mo2 1_556 4.012(3) ?
K3 K4 1_556 4.620(5) ?
K4 O20T 2_556 2.716(8) ?
K4 O16T . 2.736(8) ?
K4 O22T 1_554 2.739(8) ?
K4 O25W 1_554 2.756(13) ?
K4 O30W . 2.783(4) ?
K4 O24T 2_656 2.916(7) ?
K4 O18T . 3.000(8) ?
K4 Mo5 1_554 3.819(3) ?
K4 Mo6 2_656 3.911(3) ?
K4 K3 1_554 4.620(5) ?
K4 K1 1_554 4.943(4) ?

loop_
_geom_hbond_atom_site_label_D
_geom_hbond_atom_site_label_H
_geom_hbond_atom_site_label_A
_geom_hbond_site_symmetry_A
_geom_hbond_distance_DH
_geom_hbond_distance_HA
_geom_hbond_distance_DA
_geom_hbond_angle_DHA
O2C H2 O24T 2_656 0.97(6) 1.62(7) 2.574(8) 168(8)
O4C H4 O13T 2_656 0.95(7) 1.61(7) 2.556(8) 175(9)
O6C H6 O6C 2_656 0.98 1.61 2.573(12) 168
O11B H11 O7B 2_656 0.95(8) 1.91(8) 2.820(9) 161(10)
O25W H25A O13T 1_456 0.97 2.26 3.100(12) 144
O26W H26A O7B 1_556 0.96 2.41 2.972(13) 117
O26W H26B O21T 2_657 0.96 2.41 3.081(15) 126
O27W H27A O1C 2_666 0.97 2.06 2.812(11) 133
O27W H27B O29W 2_666 0.97 2.50 2.958(15) 109
O27W H27B O5C . 0.97 2.20 2.980(10) 136
O28W H28A O15T 2_666 0.97 1.94 2.892(11) 166
O28W H28B O18T 1_556 0.97 2.14 3.028(11) 151
O29W H29B O3C 2_666 0.96 1.93 2.586(9) 123
O29W H29A O12B . 0.96 2.10 3.014(9) 158
